data_2208870
loop_
_publ_author_name
'Therrien, Bruno'
'S\"uss-Fink, Georg'

_publ_section_title
;
 2-(Cyclohexa-1,4-dienyl)acetic acid
;
_journal_coeditor_code DN2025
_journal_issue 5
_journal_name_full 'Acta Crystallographica Section E'
_journal_page_first o1877
_journal_page_last o1878
_journal_paper_doi 10.1107/S1600536806013158
_journal_volume 62
_journal_year 2006
_chemical_formula_iupac 'C8 H10 O2'
_chemical_formula_moiety 'C8 H10 O2'
_chemical_formula_sum 'C8 H10 O2'
_chemical_formula_weight 138.16
_chemical_name_systematic
;
2-(Cyclohexa-1,4-dienyl)acetic acid
;
_space_group_IT_number 14
_symmetry_cell_setting monoclinic
_symmetry_space_group_name_Hall '-P 2yab'
_symmetry_space_group_name_H-M 'P 1 21/a 1'
_atom_sites_solution_hydrogens geom
_atom_sites_solution_primary direct
_atom_sites_solution_secondary difmap
_audit_creation_method SHELXL97
_cell_angle_alpha 90.00
_cell_angle_beta 95.053(14)
_cell_angle_gamma 90.00
_cell_formula_units_Z 4
_cell_length_a 10.7111(12)
_cell_length_b 4.4150(6)
_cell_length_c 14.9541(18)
_cell_measurement_reflns_used 3708
_cell_measurement_temperature 203(2)
_cell_measurement_theta_max 25.9
_cell_measurement_theta_min 2.7
_cell_volume 704.42(15)
_computing_cell_refinement 'CELL in IPDS'
_computing_data_collection 'EXPOSE in IPDS (Stoe & Cie, 2000)'
_computing_data_reduction 'INTEGRATE in IPDS'
_computing_molecular_graphics 'ORTEP-32 (Farrugia, 1997) and MERCURY (Bruno <i>et al.</i>,  2002)'
_computing_publication_material SHELXL97
_computing_structure_refinement 'SHELXL97 (Sheldrick, 1997)'
_computing_structure_solution 'SHELXS97 (Sheldrick, 1997)'
_diffrn_ambient_temperature 203(2)
_diffrn_detector_area_resol_mean 8.1
_diffrn_measured_fraction_theta_full 0.965
_diffrn_measured_fraction_theta_max 0.948
_diffrn_measurement_device_type 'Stoe IPDS'
_diffrn_measurement_method '\f oscillation'
_diffrn_radiation_monochromator graphite
_diffrn_radiation_source 'fine-focus sealed tube'
_diffrn_radiation_type MoK\a
_diffrn_radiation_wavelength 0.71073
_diffrn_reflns_av_R_equivalents 0.0765
_diffrn_reflns_av_sigmaI/netI 0.0553
_diffrn_reflns_limit_h_max 12
_diffrn_reflns_limit_h_min -12
_diffrn_reflns_limit_k_max 5
_diffrn_reflns_limit_k_min -5
_diffrn_reflns_limit_l_max 18
_diffrn_reflns_limit_l_min -18
_diffrn_reflns_number 5163
_diffrn_reflns_theta_full 25.00
_diffrn_reflns_theta_max 26.09
_diffrn_reflns_theta_min 2.73
_diffrn_standards_decay_% 0
_diffrn_standards_interval_time 0
_diffrn_standards_number 0
_exptl_absorpt_coefficient_mu 0.093
_exptl_absorpt_correction_type none
_exptl_crystal_colour colourless
_exptl_crystal_density_diffrn 1.303
_exptl_crystal_density_method 'not measured'
_exptl_crystal_description block
_exptl_crystal_F_000 296
_exptl_crystal_size_max 0.38
_exptl_crystal_size_mid 0.28
_exptl_crystal_size_min 0.22
_refine_diff_density_max 0.146
_refine_diff_density_min -0.209
_refine_ls_extinction_method none
_refine_ls_goodness_of_fit_ref 0.977
_refine_ls_hydrogen_treatment refall
_refine_ls_matrix_type full
_refine_ls_number_parameters 131
_refine_ls_number_reflns 1336
_refine_ls_number_restraints 0
_refine_ls_restrained_S_all 0.977
_refine_ls_R_factor_all 0.0599
_refine_ls_R_factor_gt 0.0430
_refine_ls_shift/su_max 0.000
_refine_ls_shift/su_mean 0.000
_refine_ls_structure_factor_coef Fsqd
_refine_ls_weighting_details 'calc w = 1/[\s^2^(Fo^2^)+(0.079P)^2^] where P=(Fo^2^+2Fc^2^)/3'
_refine_ls_weighting_scheme calc
_refine_ls_wR_factor_gt 0.1105
_refine_ls_wR_factor_ref 0.1220
_reflns_number_gt 957
_reflns_number_total 1336
_reflns_threshold_expression I>2\s(I)
_cod_data_source_file dn2025.cif
_cod_data_source_block I
_cod_depositor_comments
;
The following automatic conversions were performed:
'_symmetry_cell_setting' value 'Monoclinic' changed to 'monoclinic'
according to '/home/saulius/struct/CIF-dictionaries/cif_core.dic'
dictionary named 'cif_core.dic' version 2.4.1 from 2010-06-29.

Automatic conversion script
Id: cif_fix_enum 1527 2010-12-29 10:47:43Z saulius 

The following automatic conversions were performed:

'_symmetry_cell_setting' value 'Monoclinic' changed to 'monoclinic'
according to /home/saulius/struct/CIF-dictionaries/cif_core.dic
dictionary named 'cif_core.dic' version 2.4.1 from 2010-06-29.

Automatic conversion script
Id: cif_fix_values 1715 2011-07-08 13:25:40Z adriana 
;
_cod_original_sg_symbol_H-M 'P 21/a'
_cod_database_code 2208870
_cod_database_fobs_code 2208870

loop_
_symmetry_equiv_pos_as_xyz
'x, y, z'
'-x+1/2, y+1/2, -z'
'-x, -y, -z'
'x-1/2, -y-1/2, z'

loop_
_atom_site_type_symbol
_atom_site_label
_atom_site_fract_x
_atom_site_fract_y
_atom_site_fract_z
_atom_site_U_iso_or_equiv
_atom_site_adp_type
_atom_site_calc_flag
_atom_site_occupancy
C C1 0.29423(15) -0.1202(3) 0.73320(10) 0.0323(4) Uani d 1
C C2 0.40450(18) -0.2144(4) 0.79460(11) 0.0386(4) Uani d 1
H H2A 0.417(2) -0.438(6) 0.7932(16) 0.065(6) Uiso d 1
H H2B 0.483(3) -0.153(5) 0.7668(16) 0.066(6) Uiso d 1
C C3 0.40195(19) -0.1043(4) 0.88747(12) 0.0429(5) Uani d 1
H H3 0.471(2) -0.175(5) 0.9293(15) 0.063(6) Uiso d 1
C C4 0.31335(18) 0.0737(4) 0.91426(12) 0.0434(5) Uani d 1
H H4 0.318(2) 0.144(5) 0.9790(15) 0.058(6) Uiso d 1
C C5 0.20552(19) 0.1777(4) 0.85340(12) 0.0424(4) Uani d 1
H H5A 0.201(2) 0.398(7) 0.8524(16) 0.074(7) Uiso d 1
H H5B 0.125(3) 0.126(6) 0.8779(16) 0.072(7) Uiso d 1
C C6 0.20497(16) 0.0581(4) 0.76097(11) 0.0358(4) Uani d 1
H H6 0.1304(19) 0.107(4) 0.7176(13) 0.043(5) Uiso d 1
C C7 0.28530(18) -0.2485(4) 0.63995(11) 0.0370(4) Uani d 1
H H7A 0.2937(19) -0.464(5) 0.6399(13) 0.047(5) Uiso d 1
H H7B 0.203(2) -0.209(4) 0.6073(14) 0.054(6) Uiso d 1
C C8 0.38185(16) -0.1366(3) 0.58118(10) 0.0342(4) Uani d 1
O O1 0.45728(12) 0.0647(3) 0.60263(8) 0.0460(4) Uani d 1
O O2 0.37746(13) -0.2740(3) 0.50325(8) 0.0458(4) Uani d 1
H H2 0.436(3) -0.183(7) 0.469(2) 0.096(9) Uiso d 1

loop_
_atom_site_aniso_label
_atom_site_aniso_U_11
_atom_site_aniso_U_22
_atom_site_aniso_U_33
_atom_site_aniso_U_12
_atom_site_aniso_U_13
_atom_site_aniso_U_23
C1 0.0312(10) 0.0336(8) 0.0325(8) -0.0038(6) 0.0052(6) 0.0041(6)
C2 0.0342(11) 0.0451(10) 0.0367(9) 0.0039(7) 0.0049(7) 0.0022(7)
C3 0.0413(11) 0.0510(10) 0.0357(9) -0.0001(8) -0.0013(7) 0.0022(7)
C4 0.0468(12) 0.0495(10) 0.0347(9) -0.0047(8) 0.0075(7) -0.0016(7)
C5 0.0393(12) 0.0435(10) 0.0459(10) 0.0009(8) 0.0124(8) -0.0013(7)
C6 0.0316(10) 0.0384(8) 0.0378(9) -0.0005(7) 0.0054(7) 0.0039(6)
C7 0.0404(11) 0.0382(9) 0.0331(9) -0.0044(7) 0.0066(7) -0.0001(7)
C8 0.0388(10) 0.0342(8) 0.0297(8) 0.0006(7) 0.0028(6) 0.0015(6)
O1 0.0515(9) 0.0521(7) 0.0361(7) -0.0162(6) 0.0131(5) -0.0063(5)
O2 0.0540(9) 0.0502(8) 0.0348(7) -0.0131(6) 0.0134(6) -0.0080(5)

loop_
_atom_type_symbol
_atom_type_description
_atom_type_scat_dispersion_real
_atom_type_scat_dispersion_imag
_atom_type_scat_source
C C 0.0033 0.0016 'International Tables Vol C Tables 4.2.6.8 and 6.1.1.4'
H H 0.0000 0.0000 'International Tables Vol C Tables 4.2.6.8 and 6.1.1.4'
O O 0.0106 0.0060 'International Tables Vol C Tables 4.2.6.8 and 6.1.1.4'

loop_
_geom_angle_atom_site_label_1
_geom_angle_atom_site_label_2
_geom_angle_atom_site_label_3
_geom_angle
C6 C1 C2 121.63(15)
C6 C1 C7 121.59(15)
C2 C1 C7 116.72(15)
C3 C2 C1 114.15(16)
C3 C2 H2A 111.1(14)
C1 C2 H2A 111.5(13)
C3 C2 H2B 112.7(13)
C1 C2 H2B 108.5(13)
H2A C2 H2B 97.8(19)
C4 C3 C2 123.73(17)
C4 C3 H3 121.3(14)
C2 C3 H3 115.0(14)
C3 C4 C5 122.73(17)
C3 C4 H4 120.0(13)
C5 C4 H4 117.3(13)
C4 C5 C6 113.77(16)
C4 C5 H5A 110.6(14)
C6 C5 H5A 110.3(14)
C4 C5 H5B 111.0(14)
C6 C5 H5B 109.3(14)
H5A C5 H5B 101(2)
C1 C6 C5 123.92(16)
C1 C6 H6 118.5(12)
C5 C6 H6 117.6(12)
C8 C7 C1 115.46(14)
C8 C7 H7A 105.0(12)
C1 C7 H7A 112.2(12)
C8 C7 H7B 106.4(13)
C1 C7 H7B 112.1(12)
H7A C7 H7B 104.9(17)
O1 C8 O2 122.68(15)
O1 C8 C7 123.99(14)
O2 C8 C7 113.33(14)
C8 O2 H2 108.4(19)

loop_
_geom_bond_atom_site_label_1
_geom_bond_atom_site_label_2
_geom_bond_distance
C1 C6 1.333(2)
C1 C2 1.490(2)
C1 C7 1.500(2)
C2 C3 1.474(2)
C2 H2A 1.00(3)
C2 H2B 1.01(3)
C3 C4 1.321(3)
C3 H3 0.98(2)
C4 C5 1.479(3)
C4 H4 1.01(2)
C5 C6 1.479(2)
C5 H5A 0.98(3)
C5 H5B 0.99(3)
C6 H6 1.007(19)
C7 C8 1.499(2)
C7 H7A 0.96(2)
C7 H7B 0.98(2)
C8 O1 1.224(2)
C8 O2 1.3111(19)
O2 H2 0.93(4)

loop_
_geom_hbond_atom_site_label_D
_geom_hbond_atom_site_label_H
_geom_hbond_atom_site_label_A
_geom_hbond_site_symmetry_A
_geom_hbond_distance_DH
_geom_hbond_distance_HA
_geom_hbond_distance_DA
_geom_hbond_angle_DHA
O2 H2 O1 3_656 0.93(4) 1.72(4) 2.6436(18) 172(3)

loop_
_geom_torsion_atom_site_label_1
_geom_torsion_atom_site_label_2
_geom_torsion_atom_site_label_3
_geom_torsion_atom_site_label_4
_geom_torsion
C6 C1 C2 C3 2.5(2)
C7 C1 C2 C3 -174.55(14)
C1 C2 C3 C4 -2.9(3)
C2 C3 C4 C5 1.0(3)
C3 C4 C5 C6 1.3(3)
C2 C1 C6 C5 -0.2(3)
C7 C1 C6 C5 176.65(16)
C4 C5 C6 C1 -1.7(3)
C6 C1 C7 C8 114.07(18)
C2 C1 C7 C8 -68.9(2)
C1 C7 C8 O1 -6.2(2)
C1 C7 C8 O2 174.31(14)

loop_
_cod_related_entry_id
_cod_related_entry_database
_cod_related_entry_code
1 ChemSpider 14480140
